data_7154560
loop_
_publ_author_name
'Zhang, De-Qing'
'Lin, Rui-Lian'
'Sun, Wen-Qi'
'Tao, Zhu'
'Zhu, Qian-Jian'
'Liu, Jing-Xin'

_publ_section_title
;
 Mixed behavior of p-phenylenediaminium guest binding with the inverted
 cucurbit[6]uril host.
;
_journal_issue 30
_journal_name_full 'Organic &amp; biomolecular chemistry'
_journal_page_first 8330
_journal_page_last 8334
_journal_paper_doi 10.1039/c5ob01074h
_journal_volume 13
_journal_year 2015
_chemical_formula_sum 'C42 H58 Cl4 N26 O18 Zn'
_chemical_formula_weight 1422.31
_chemical_name_systematic
; 
 ? 
;
_space_group_IT_number 12
_symmetry_cell_setting monoclinic
_symmetry_space_group_name_Hall '-C 2y'
_symmetry_space_group_name_H-M 'C 1 2/m 1'
_atom_sites_solution_hydrogens geom
_atom_sites_solution_primary direct
_atom_sites_solution_secondary difmap
_audit_creation_method SHELXL-97
_audit_update_record
;
2015-05-25 deposited with the CCDC.
2015-06-30 downloaded from the CCDC.
;
_cell_angle_alpha 90.00
_cell_angle_beta 129.108(2)
_cell_angle_gamma 90.00
_cell_formula_units_Z 2
_cell_length_a 23.4746(18)
_cell_length_b 10.5039(8)
_cell_length_c 15.455(2)
_cell_measurement_reflns_used 4232
_cell_measurement_temperature 223(2)
_cell_measurement_theta_max 22.96
_cell_measurement_theta_min 2.24
_cell_volume 2957.0(5)
_computing_cell_refinement 'Bruker SMART'
_computing_data_collection 'Bruker SMART'
_computing_data_reduction 'Bruker SAINT'
_computing_molecular_graphics 'Bruker SHELXTL'
_computing_publication_material 'Bruker SHELXTL'
_computing_structure_refinement 'SHELXL-97 (Sheldrick, 1997)'
_computing_structure_solution 'SHELXS-97 (Sheldrick, 1990)'
_diffrn_ambient_temperature 223(2)
_diffrn_measured_fraction_theta_full 0.983
_diffrn_measured_fraction_theta_max 0.983
_diffrn_measurement_device_type 'Bruker Smart Apex CCD area detector'
_diffrn_measurement_method 'phi and omega scans'
_diffrn_radiation_monochromator graphite
_diffrn_radiation_source 'fine-focus sealed tube'
_diffrn_radiation_type MoK\a
_diffrn_radiation_wavelength 0.71073
_diffrn_reflns_av_R_equivalents 0.0486
_diffrn_reflns_av_sigmaI/netI 0.0363
_diffrn_reflns_limit_h_max 27
_diffrn_reflns_limit_h_min -27
_diffrn_reflns_limit_k_max 10
_diffrn_reflns_limit_k_min -12
_diffrn_reflns_limit_l_max 18
_diffrn_reflns_limit_l_min -18
_diffrn_reflns_number 15183
_diffrn_reflns_theta_full 25.00
_diffrn_reflns_theta_max 25.00
_diffrn_reflns_theta_min 1.76
_diffrn_standards_decay_% none
_exptl_absorpt_coefficient_mu 0.689
_exptl_absorpt_correction_T_max 0.9158
_exptl_absorpt_correction_T_min 0.8688
_exptl_absorpt_correction_type multi-scan
_exptl_absorpt_process_details 'SADABS; Bruker, 2000'
_exptl_crystal_colour colorless
_exptl_crystal_density_diffrn 1.597
_exptl_crystal_density_meas ?
_exptl_crystal_density_method 'not measured'
_exptl_crystal_description block
_exptl_crystal_F_000 1468
_exptl_crystal_size_max 0.21
_exptl_crystal_size_mid 0.16
_exptl_crystal_size_min 0.13
_platon_squeeze_details '                                                  '
_refine_diff_density_max 1.339
_refine_diff_density_min -0.641
_refine_diff_density_rms 0.122
_refine_ls_extinction_coef 0.0018(16)
_refine_ls_extinction_expression Fc^*^=kFc[1+0.001xFc^2^\l^3^/sin(2\q)]^-1/4^
_refine_ls_extinction_method SHELXL
_refine_ls_goodness_of_fit_ref 1.023
_refine_ls_hydrogen_treatment mixed
_refine_ls_matrix_type full
_refine_ls_number_parameters 238
_refine_ls_number_reflns 2719
_refine_ls_number_restraints 0
_refine_ls_restrained_S_all 1.023
_refine_ls_R_factor_all 0.1063
_refine_ls_R_factor_gt 0.0930
_refine_ls_shift/su_max 0.000
_refine_ls_shift/su_mean 0.000
_refine_ls_structure_factor_coef Fsqd
_refine_ls_weighting_details 'calc w=1/[\s^2^(Fo^2^)+(0.2700P)^2^+0.0000P] where P=(Fo^2^+2Fc^2^)/3'
_refine_ls_weighting_scheme calc
_refine_ls_wR_factor_gt 0.2908
_refine_ls_wR_factor_ref 0.3129
_reflns_number_gt 2107
_reflns_number_total 2719
_reflns_threshold_expression >2sigma(I)
_cod_data_source_file c5ob01074h2.cif
_cod_data_source_block 2
_cod_depositor_comments
;
The following automatic conversions were performed:

'_symmetry_cell_setting' value 'Monoclinic' changed to 'monoclinic'
according to
/usr/data/users/saulius/crontab/automatic-downloads/rss-feeds/RSC/lib/dictionaries/cif_core.dic
dictionary named 'cif_core.dic' version 2.4.2 from 2011-04-26.

'_exptl_absorpt_correction_type' value 'multi scan' changed to
'multi-scan' according to
/usr/data/users/saulius/crontab/automatic-downloads/rss-feeds/RSC/lib/dictionaries/cif_core.dic
dictionary named 'cif_core.dic' version 2.4.2 from 2011-04-26.

'_exptl_crystal_density_meas' value 'not measured' was changed to '?'
- the value is perceived as not measured.

Automatic conversion script
Id: cif_fix_values 3271 2015-04-21 07:52:19Z andrius 

 Adding full bibliography for 7154559--7154560.cif.
;
_cod_original_sg_symbol_H-M C2/m
_cod_database_code 7154560

loop_
_symmetry_equiv_pos_as_xyz
'x, y, z'
'-x, y, -z'
'x+1/2, y+1/2, z'
'-x+1/2, y+1/2, -z'
'-x, -y, -z'
'x, -y, z'
'-x+1/2, -y+1/2, -z'
'x+1/2, -y+1/2, z'

loop_
_atom_site_label
_atom_site_type_symbol
_atom_site_fract_x
_atom_site_fract_y
_atom_site_fract_z
_atom_site_U_iso_or_equiv
_atom_site_adp_type
_atom_site_occupancy
_atom_site_symmetry_multiplicity
_atom_site_calc_flag
_atom_site_refinement_flags
Zn1 Zn 0.5000 0.61858(15) 0.5000 0.0533(6) Uani 0.50 2 d SP
Cl1 Cl 0.55296(9) 0.5000 0.65651(15) 0.0551(6) Uani 1 2 d S
Cl2 Cl 0.5909(2) 0.7405(4) 0.5351(2) 0.0948(14) Uani 0.50 1 d P
C13 C 0.5245(4) 0.5000 0.9418(7) 0.0490(16) Uani 1 2 d S
C14 C 0.4526(6) 0.5000 0.8845(9) 0.085(3) Uani 1 2 d S
H14 H 0.4202 0.5000 0.8061 0.102 Uiso 1 2 calc SR
C15 C 0.5744(6) 0.5000 1.0548(11) 0.088(3) Uani 1 2 d S
H15 H 0.6251 0.5000 1.0918 0.105 Uiso 1 2 calc SR
N7 N 0.5537(3) 0.5000 0.8809(5) 0.0456(13) Uani 1 2 d S
H7A H 0.6031 0.5000 0.9303 0.068 Uiso 1 2 d SR
H7B H 0.5381 0.5700 0.8378 0.068 Uiso 0.50 1 d PR
C1 C 0.4732(2) 0.8176(4) 0.7172(4) 0.0397(10) Uani 1 1 d .
C2 C 0.4146(3) 1.0000 0.6082(5) 0.0382(13) Uani 1 2 d S
H2 H 0.3809 1.0000 0.5257 0.046 Uiso 1 2 calc SR
C3 C 0.4968(3) 1.0000 0.6591(5) 0.0328(12) Uani 1 2 d S
H3 H 0.5021 1.0000 0.6004 0.039 Uiso 1 2 calc SR
C4 C 0.5983(2) 0.8367(4) 0.7769(3) 0.0358(10) Uani 1 1 d .
H4A H 0.5976 0.7435 0.7778 0.043 Uiso 1 1 calc R
H4B H 0.6127 0.8626 0.7322 0.043 Uiso 1 1 calc R
C5 C 0.6745(2) 0.8129(4) 0.9811(3) 0.0357(10) Uani 1 1 d .
C6 C 0.6939(3) 1.0000 0.9206(5) 0.0323(12) Uani 1 2 d S
H6 H 0.7227 1.0000 0.8939 0.039 Uiso 1 2 calc SR
C7 C 0.7457(3) 1.0000 1.0497(5) 0.0326(12) Uani 1 2 d S
H7 H 0.7980 1.0000 1.0826 0.039 Uiso 1 2 calc SR
C8 C 0.7602(2) 0.8370(4) 1.1845(3) 0.0360(10) Uani 1 1 d .
H8A H 0.8120 0.8622 1.2332 0.043 Uiso 1 1 calc R
H8B H 0.7582 0.7438 1.1831 0.043 Uiso 1 1 calc R
C9 C 0.7043(3) 0.8156(5) 1.2764(5) 0.0560(14) Uani 1 1 d .
C10 C 0.6773(6) 1.0000 1.1857(10) 0.031(2) Uani 0.50 2 d SP
H10A H 0.6403 1.0000 1.1061 0.037 Uiso 0.50 2 d SPR
C10' C 0.7625(7) 1.0000 1.3038(10) 0.042(3) Uani 0.50 2 d SP
H10B H 0.8151 1.0000 1.3505 0.050 Uiso 0.50 2 d SPR
C11 C 0.6455(6) 1.0000 1.2488(9) 0.033(2) Uani 0.50 2 d SP
H11A H 0.5929 1.0000 1.2022 0.040 Uiso 0.50 2 d SPR
C11' C 0.7314(6) 1.0000 1.3680(10) 0.036(2) Uani 0.50 2 d SP
H11B H 0.7681 1.0000 1.4477 0.043 Uiso 0.50 2 d SPR
C12 C 0.6596(2) 0.8347(4) 1.3829(4) 0.0410(10) Uani 1 1 d .
H12A H 0.6560 0.7418 1.3753 0.049 Uiso 1 1 calc R
H12B H 0.6976 0.8547 1.4621 0.049 Uiso 1 1 calc R
N1 N 0.4090(2) 0.8841(3) 0.6532(3) 0.0425(9) Uani 1 1 d .
N2 N 0.52484(18) 0.8839(3) 0.7239(3) 0.0374(9) Uani 1 1 d .
N3 N 0.65261(19) 0.8821(3) 0.8895(3) 0.0363(9) Uani 1 1 d .
N4 N 0.72520(19) 0.8827(3) 1.0743(3) 0.0362(9) Uani 1 1 d .
N5 N 0.7268(2) 0.8845(3) 1.2307(3) 0.0455(10) Uani 1 1 d .
N6 N 0.6821(2) 0.8849(4) 1.3211(4) 0.0491(11) Uani 1 1 d .
O1 O 0.4808(2) 0.7144(3) 0.7600(3) 0.0564(10) Uani 1 1 d .
O2 O 0.65448(17) 0.7062(3) 0.9806(3) 0.0476(9) Uani 1 1 d .
O3' O 0.6692(5) 0.7084(6) 1.2228(7) 0.060(2) Uani 0.50 1 d P
O3 O 0.7422(4) 0.7116(7) 1.3320(7) 0.060(2) Uani 0.50 1 d P

loop_
_atom_site_aniso_label
_atom_site_aniso_U_11
_atom_site_aniso_U_22
_atom_site_aniso_U_33
_atom_site_aniso_U_23
_atom_site_aniso_U_13
_atom_site_aniso_U_12
Zn1 0.0586(11) 0.0464(11) 0.0487(10) 0.000 0.0309(9) 0.000
Cl1 0.0530(10) 0.0553(11) 0.0580(11) 0.000 0.0355(9) 0.000
Cl2 0.102(2) 0.099(3) 0.0433(14) 0.0103(14) 0.0269(15) -0.053(2)
C13 0.064(4) 0.027(3) 0.076(5) 0.000 0.054(4) 0.000
C14 0.078(6) 0.111(8) 0.083(6) 0.000 0.059(5) 0.000
C15 0.079(6) 0.094(7) 0.120(9) 0.000 0.077(6) 0.000
N7 0.059(3) 0.024(2) 0.081(4) 0.000 0.057(3) 0.000
C1 0.048(2) 0.027(2) 0.057(3) -0.0040(19) 0.039(2) -0.0039(17)
C2 0.033(3) 0.038(3) 0.047(3) 0.000 0.027(3) 0.000
C3 0.034(3) 0.031(3) 0.036(3) 0.000 0.024(2) 0.000
C4 0.0311(19) 0.033(2) 0.045(2) -0.0061(17) 0.0244(18) 0.0025(16)
C5 0.0324(19) 0.030(2) 0.049(2) 0.0016(17) 0.0276(19) 0.0016(16)
C6 0.035(3) 0.029(3) 0.043(3) 0.000 0.029(3) 0.000
C7 0.033(3) 0.027(3) 0.043(3) 0.000 0.026(2) 0.000
C8 0.038(2) 0.028(2) 0.047(2) 0.0059(17) 0.0295(19) 0.0072(16)
C9 0.082(4) 0.030(2) 0.099(4) 0.003(2) 0.078(4) 0.004(2)
C10 0.037(6) 0.034(6) 0.049(6) 0.000 0.040(5) 0.000
C10' 0.048(7) 0.041(7) 0.041(6) 0.000 0.030(6) 0.000
C11 0.031(5) 0.039(6) 0.039(6) 0.000 0.026(5) 0.000
C11' 0.037(6) 0.038(6) 0.049(6) 0.000 0.034(6) 0.000
C12 0.041(2) 0.036(2) 0.055(2) 0.0138(19) 0.034(2) 0.0070(18)
N1 0.0391(19) 0.033(2) 0.066(2) 0.0005(16) 0.0386(19) -0.0002(15)
N2 0.0349(18) 0.033(2) 0.048(2) 0.0003(14) 0.0282(17) 0.0031(14)
N3 0.0403(19) 0.0285(19) 0.0417(19) -0.0012(13) 0.0267(17) -0.0046(13)
N4 0.0433(19) 0.0284(18) 0.0433(19) -0.0010(14) 0.0304(17) -0.0045(14)
N5 0.066(3) 0.034(2) 0.064(2) 0.0090(16) 0.054(2) 0.0094(16)
N6 0.072(3) 0.035(2) 0.077(3) 0.0021(18) 0.064(2) 0.0026(17)
O1 0.061(2) 0.0377(19) 0.085(3) 0.0152(17) 0.053(2) 0.0087(15)
O2 0.0546(19) 0.0300(17) 0.063(2) 0.0038(13) 0.0394(17) -0.0041(13)
O3' 0.088(5) 0.031(3) 0.100(6) -0.014(4) 0.077(5) -0.017(3)
O3 0.085(5) 0.054(4) 0.081(5) 0.037(4) 0.072(5) 0.040(4)

loop_
_atom_type_symbol
_atom_type_description
_atom_type_scat_dispersion_real
_atom_type_scat_dispersion_imag
_atom_type_scat_source
C C 0.0033 0.0016 'International Tables Vol C Tables 4.2.6.8 and 6.1.1.4'
H H 0.0000 0.0000 'International Tables Vol C Tables 4.2.6.8 and 6.1.1.4'
N N 0.0061 0.0033 'International Tables Vol C Tables 4.2.6.8 and 6.1.1.4'
O O 0.0106 0.0060 'International Tables Vol C Tables 4.2.6.8 and 6.1.1.4'
Zn Zn 0.2839 1.4301 'International Tables Vol C Tables 4.2.6.8 and 6.1.1.4'
Cl Cl 0.1484 0.1585 'International Tables Vol C Tables 4.2.6.8 and 6.1.1.4'

loop_
_geom_angle_atom_site_label_1
_geom_angle_atom_site_label_2
_geom_angle_atom_site_label_3
_geom_angle
_geom_angle_site_symmetry_1
_geom_angle_site_symmetry_3
Cl2 Zn1 Cl2 110.3(3) . 2_656
Cl2 Zn1 Cl1 111.68(11) . 5_666
Cl2 Zn1 Cl1 104.91(8) 2_656 5_666
Cl2 Zn1 Cl1 104.91(8) . .
Cl2 Zn1 Cl1 111.68(11) 2_656 .
Cl1 Zn1 Cl1 113.45(8) 5_666 .
Cl2 Zn1 Zn1 124.83(13) . 5_666
Cl2 Zn1 Zn1 124.83(13) 2_656 5_666
Cl1 Zn1 Zn1 56.72(4) 5_666 5_666
Cl1 Zn1 Zn1 56.72(4) . 5_666
Zn1 Cl1 Zn1 66.55(8) 5_666 .
C14 C13 C15 124.3(8) . .
C14 C13 N7 119.0(7) . .
C15 C13 N7 116.8(7) . .
C13 C14 C15 118.0(9) . 5_667
C13 C14 H14 121.0 . .
C15 C14 H14 121.0 5_667 .
C13 C15 C14 117.8(9) . 5_667
C13 C15 H15 121.1 . .
C14 C15 H15 121.1 5_667 .
C13 N7 H7A 109.2 . .
C13 N7 H7B 109.6 . .
H7A N7 H7B 109.5 . .
O1 C1 N2 126.9(4) . .
O1 C1 N1 124.4(4) . .
N2 C1 N1 108.7(4) . .
N1 C2 N1 114.4(5) 6_575 .
N1 C2 C3 102.5(3) 6_575 .
N1 C2 C3 102.5(3) . .
N1 C2 H2 112.2 6_575 .
N1 C2 H2 112.2 . .
C3 C2 H2 112.2 . .
N2 C3 N2 114.9(4) 6_575 .
N2 C3 C2 103.1(3) 6_575 .
N2 C3 C2 103.1(3) . .
N2 C3 H3 111.7 6_575 .
N2 C3 H3 111.7 . .
C2 C3 H3 111.7 . .
N3 C4 N2 113.5(3) . .
N3 C4 H4A 108.9 . .
N2 C4 H4A 108.9 . .
N3 C4 H4B 108.9 . .
N2 C4 H4B 108.9 . .
H4A C4 H4B 107.7 . .
O2 C5 N4 125.4(4) . .
O2 C5 N3 126.3(4) . .
N4 C5 N3 108.3(3) . .
N3 C6 N3 116.6(4) . 6_575
N3 C6 C7 104.1(3) . .
N3 C6 C7 104.1(3) 6_575 .
N3 C6 H6 110.5 . .
N3 C6 H6 110.5 6_575 .
C7 C6 H6 110.5 . .
N4 C7 N4 115.4(4) 6_575 .
N4 C7 C6 102.5(3) 6_575 .
N4 C7 C6 102.5(3) . .
N4 C7 H7 111.9 6_575 .
N4 C7 H7 111.9 . .
C6 C7 H7 111.9 . .
N4 C8 N5 113.0(3) . .
N4 C8 H8A 109.0 . .
N5 C8 H8A 109.0 . .
N4 C8 H8B 109.0 . .
N5 C8 H8B 109.0 . .
H8A C8 H8B 107.8 . .
N6 C9 O3 116.2(5) . .
N6 C9 O3' 120.0(5) . .
O3 C9 O3' 66.8(6) . .
N6 C9 N5 113.5(4) . .
O3 C9 N5 117.6(5) . .
O3' C9 N5 115.3(5) . .
N5 C10 N5 106.6(7) 6_575 .
N5 C10 C11 104.2(5) 6_575 .
N5 C10 C11 104.2(5) . .
N5 C10 C10' 56.5(4) 6_575 .
N5 C10 C10' 56.5(4) . .
C11 C10 C10' 91.8(8) . .
N5 C10 H10A 113.6 6_575 .
N5 C10 H10A 113.6 . .
C11 C10 H10A 113.6 . .
C10' C10 H10A 154.6 . .
N5 C10' N5 107.7(8) . 6_575
N5 C10' C11' 102.5(6) . .
N5 C10' C11' 102.5(6) 6_575 .
N5 C10' C10 57.1(4) . .
N5 C10' C10 57.1(4) 6_575 .
C11' C10' C10 88.7(8) . .
N5 C10' H10B 114.0 . .
N5 C10' H10B 114.0 6_575 .
C11' C10' H10B 114.7 . .
C10 C10' H10B 156.6 . .
N6 C11 N6 107.9(8) 6_575 .
N6 C11 C10 101.1(5) 6_575 .
N6 C11 C10 101.1(5) . .
N6 C11 C11' 56.6(4) 6_575 .
N6 C11 C11' 56.6(4) . .
C10 C11 C11' 88.2(8) . .
N6 C11 H11A 114.9 6_575 .
N6 C11 H11A 114.9 . .
C10 C11 H11A 115.3 . .
C11' C11 H11A 156.5 . .
N6 C11' N6 106.7(7) . 6_575
N6 C11' C10' 102.7(6) . .
N6 C11' C10' 102.7(6) 6_575 .
N6 C11' C11 56.0(4) . .
N6 C11' C11 56.0(4) 6_575 .
C10' C11' C11 91.3(8) . .
N6 C11' H11B 114.4 . .
N6 C11' H11B 114.4 6_575 .
C10' C11' H11B 114.6 . .
C11 C11' H11B 154.1 . .
N1 C12 N6 113.5(4) 2_657 .
N1 C12 H12A 108.9 2_657 .
N6 C12 H12A 108.9 . .
N1 C12 H12B 108.9 2_657 .
N6 C12 H12B 108.9 . .
H12A C12 H12B 107.7 . .
C1 N1 C12 123.8(4) . 2_657
C1 N1 C2 112.7(4) . .
C12 N1 C2 122.6(4) 2_657 .
C1 N2 C3 112.9(4) . .
C1 N2 C4 124.0(4) . .
C3 N2 C4 122.5(4) . .
C5 N3 C4 122.8(3) . .
C5 N3 C6 111.9(4) . .
C4 N3 C6 125.3(4) . .
C5 N4 C8 122.7(3) . .
C5 N4 C7 113.0(4) . .
C8 N4 C7 124.0(4) . .
C9 N5 C8 126.5(4) . .
C9 N5 C10' 105.0(6) . .
C8 N5 C10' 115.7(6) . .
C9 N5 C10 103.4(4) . .
C8 N5 C10 123.4(5) . .
C10' N5 C10 66.4(6) . .
C9 N6 C12 124.9(4) . .
C9 N6 C11 106.6(5) . .
C12 N6 C11 120.7(5) . .
C9 N6 C11' 104.9(5) . .
C12 N6 C11' 117.6(5) . .
C11 N6 C11' 67.4(6) . .
C9 O3' O3 56.5(5) . .
C9 O3 O3' 56.7(5) . .

loop_
_geom_bond_atom_site_label_1
_geom_bond_atom_site_label_2
_geom_bond_distance
_geom_bond_site_symmetry_2
Zn1 Cl2 2.242(3) .
Zn1 Cl2 2.242(3) 2_656
Zn1 Cl1 2.2702(18) 5_666
Zn1 Cl1 2.2702(17) .
Zn1 Zn1 2.491(3) 5_666
Cl1 Zn1 2.2702(18) 5_666
C13 C14 1.323(12) .
C13 C15 1.357(15) .
C13 N7 1.473(9) .
C14 C15 1.426(15) 5_667
C14 H14 0.9400 .
C15 C14 1.426(15) 5_667
C15 H15 0.9400 .
N7 H7A 0.9000 .
N7 H7B 0.9000 .
C1 O1 1.223(6) .
C1 N2 1.344(5) .
C1 N1 1.362(6) .
C2 N1 1.449(5) 6_575
C2 N1 1.449(5) .
C2 C3 1.558(8) .
C2 H2 0.9900 .
C3 N2 1.447(5) 6_575
C3 N2 1.447(5) .
C3 H3 0.9900 .
C4 N3 1.443(5) .
C4 N2 1.452(5) .
C4 H4A 0.9800 .
C4 H4B 0.9800 .
C5 O2 1.213(5) .
C5 N4 1.366(5) .
C5 N3 1.371(6) .
C6 N3 1.455(4) .
C6 N3 1.455(4) 6_575
C6 C7 1.548(8) .
C6 H6 0.9900 .
C7 N4 1.457(4) 6_575
C7 N4 1.457(4) .
C7 H7 0.9900 .
C8 N4 1.429(5) .
C8 N5 1.440(5) .
C8 H8A 0.9800 .
C8 H8B 0.9800 .
C9 N6 1.317(6) .
C9 O3 1.326(8) .
C9 O3' 1.330(9) .
C9 N5 1.332(6) .
C10 N5 1.512(7) 6_575
C10 N5 1.512(7) .
C10 C11 1.557(13) .
C10 C10' 1.650(18) .
C10 H10A 0.9600 .
C10' N5 1.502(8) .
C10' N5 1.502(8) 6_575
C10' C11' 1.558(16) .
C10' H10B 0.9600 .
C11 N6 1.495(8) 6_575
C11 N6 1.495(8) .
C11 C11' 1.664(17) .
C11 H11A 0.9601 .
C11' N6 1.506(8) .
C11' N6 1.506(8) 6_575
C11' H11B 0.9599 .
C12 N1 1.429(5) 2_657
C12 N6 1.450(6) .
C12 H12A 0.9800 .
C12 H12B 0.9800 .
N1 C12 1.429(5) 2_657
O3' O3 1.462(12) .

loop_
_platon_squeeze_void_nr
_platon_squeeze_void_average_x
_platon_squeeze_void_average_y
_platon_squeeze_void_average_z
_platon_squeeze_void_volume
_platon_squeeze_void_count_electrons
_platon_squeeze_void_content
1 0.500 0.000 0.000 108 27 ' '
2 0.308 0.000 0.303 15 8 ' '
3 0.113 0.000 0.400 18 8 ' '
4 0.206 0.000 0.389 6 2 ' '
5 0.887 0.000 0.600 19 8 ' '
6 0.794 0.000 0.611 6 2 ' '
7 0.692 0.000 0.697 15 8 ' '
8 0.000 0.500 0.000 108 27 ' '
9 0.613 0.500 0.400 18 8 ' '
10 0.387 0.500 0.600 19 8 ' '
11 0.808 0.500 0.303 15 8 ' '
12 0.192 0.500 0.697 15 8 ' '
13 0.706 0.500 0.389 6 2 ' '
14 0.294 0.500 0.611 6 2 ' '
